data_1574016
loop_
_publ_author_name
'Michel, Maximilian'
'Endres, Lukas'
'Fantuzzi, Felipe'
'Krummenacher, Ivo'
'Braunschweig, Holger'

_publ_section_title
;
 Harnessing transient CAAC-stabilized mesitylborylenes for chalcogen
 activation.
;
_journal_issue 13
_journal_name_full 'Chemical science'
_journal_page_first 5632
_journal_page_last 5639
_journal_paper_doi 10.1039/d5sc00154d
_journal_volume 16
_journal_year 2025
_chemical_formula_moiety 'C29 H42 B N S'
_chemical_formula_sum 'C29 H42 B N S'
_chemical_formula_weight 447.50
_space_group_crystal_system monoclinic
_space_group_IT_number 14
_space_group_name_Hall '-P 2ybc'
_space_group_name_H-M_alt 'P 1 21/c 1'
_atom_sites_solution_hydrogens geom
_atom_sites_solution_primary dual
_atom_sites_solution_secondary difmap
_audit_creation_date 2022-08-19
_audit_creation_method 'CIF-fill 1.3i (K.Radacki, 2005-22)'
_audit_update_record
;
2024-10-18 deposited with the CCDC.	2025-02-24 downloaded from the CCDC.
;
_cell_angle_alpha 90
_cell_angle_beta 93.3370(10)
_cell_angle_gamma 90
_cell_formula_units_Z 4
_cell_length_a 18.00600(10)
_cell_length_b 8.46370(10)
_cell_length_c 17.39900(10)
_cell_measurement_reflns_used 15831
_cell_measurement_temperature 100(2)
_cell_measurement_theta_max 75.1610
_cell_measurement_theta_min 5.0920
_cell_volume 2647.07(4)
_computing_cell_refinement 'CrysAlisPro 1.171.41.112a (Rigaku OD, 2021)'
_computing_data_collection 'CrysAlisPro 1.171.41.112a (Rigaku OD, 2021)'
_computing_data_reduction 'CrysAlisPro 1.171.41.112a (Rigaku OD, 2021)'
_computing_molecular_graphics 'ShelXLe (Huebschle et all, 2011)'
_computing_publication_material 'SHELXL-2018/3 (Sheldrick, 2018)'
_computing_structure_refinement 'SHELXL-2018/3 (Sheldrick, 2018)'
_computing_structure_solution 'SHELXT 2018/2 (Sheldrick, 2018)'
_diffrn_ambient_environment N~2~
_diffrn_ambient_temperature 100(2)
_diffrn_detector HPA
_diffrn_detector_area_resol_mean 10.0
_diffrn_detector_type 'HyPix Arc150'
_diffrn_measured_fraction_theta_full 1.000
_diffrn_measured_fraction_theta_max 0.995
_diffrn_measurement_details
;
 List of Runs (angles in degrees, time in seconds):
 --------------------------------------------------------------------------
  1  \w   -124.00 -94.00   0.50    0.30    --  -79.50 -64.00 154.44   60
  2  \w   -125.00 -91.00   0.50    0.30    --  -79.50 -60.00  80.24   68
  3  \w   -125.00 -99.00   0.50    0.30    --  -79.50 -61.00  -4.58   52
  4  \w   -109.00 -70.00   0.50    0.30    --  -58.00 -40.00-100.43   78
  5  \w   -122.00 -96.00   0.50    0.30    --  -79.50 -64.00-172.63   52
  6  \w   -117.00 -85.00   0.50    0.30    --  -70.00 -58.00-132.00   64
  7  \w    -95.00 -60.00   0.50    0.30    --  -46.00 -47.00 -19.66   70
  8  \w   -126.00 -87.00   0.50    0.30    --  -79.50-132.00 -22.74   78
  9  \w    -95.00 -60.00   0.50    0.30    --  -46.00 -49.00 170.66   70
 10  \w    -88.00 -14.00   0.50    0.30    --  -60.16 126.00  60.00  148
 11  \w     81.00 106.00   0.50    0.30    --   85.25-139.00  34.76   50
 12  \w     40.00  90.00   0.50    0.30    --   85.25-121.00  74.83  100
 13  \w     40.00  66.00   0.50    0.30    --   85.25-139.00  34.76   52
 14  \w     56.00  94.00   0.50    0.30    --   85.25-120.00  53.34   76
 15  \w     64.00  94.00   0.50    0.30    --   85.25-130.00 -58.69   60
 16  \w     65.00  96.00   0.50    0.30    --   85.25-120.00 -84.86   62
 17  \w     76.00 101.00   0.50    0.30    --   85.25-128.00 -98.84   50
 18  \w     40.00  66.00   0.50    0.30    --   85.25-114.00-172.26   52
 19  \w     39.00  69.00   0.50    0.30    --   85.25-128.00 -98.84   60
 20  \w     29.00  79.00   0.50    0.30    --   71.26 -95.00-150.00  100
 21  \w     40.00  65.00   0.50    0.30    --   82.35 -95.00-150.00   50
 22  \w     50.00  81.00   0.50    0.30    --   85.25-117.00 -36.13   62
 23  \w     46.00  72.00   0.50    0.30    --   85.25-117.00  60.79   52
 24  \w     49.00  87.00   0.50    0.30    --   85.25 -86.00 146.16   76
 25  \w     63.00  88.00   0.50    0.30    --   82.35 -95.00 120.00   50
 26  \w     43.00  90.00   0.50    0.30    --   85.25 -93.00 102.91   94
 27  \w     61.00  93.00   0.50    0.30    --   85.25-101.00  67.70   64
 28  \w     47.00  83.00   0.50    0.30    --   85.25 -93.00-178.18   72
 29  \w     44.00  69.00   0.50    0.30    --   85.25 -72.00-148.13   50
 30  \w    105.00 130.00   0.50    0.30    --   85.25 111.00  48.02   50
 31  \w     93.00 130.00   0.50    0.30    --   85.25 138.00 121.35   74
 32  \w     96.00 121.00   0.50    0.30    --   85.25 128.00 169.95   50
 33  \w     96.00 131.00   0.50    0.30    --   85.25 128.00 135.49   70
 34  \w    100.00 125.00   0.50    0.30    --   85.25 119.00  61.06   50
 35  \w     95.00 120.00   0.50    0.30    --   85.25 128.00  30.42   50
 36  \w     97.00 132.00   0.50    0.30    --   85.25 129.00  -0.36   70
 37  \w     99.00 129.00   0.50    0.30    --   85.25 140.00-126.08   60
 38  \w     98.00 123.00   0.50    0.30    --   85.25  53.00-164.39   50
 39  \w    107.00 133.00   0.50    0.30    --   85.25  39.00-141.40   52
 40  \w     85.00 110.00   0.50    0.30    --   85.25  24.00-145.53   50
 41  \w     97.00 122.00   0.50    0.30    --   85.25  41.00  74.00   50
 42  \w     97.00 122.00   0.50    0.30    --   85.25  39.00 122.64   50
;
_diffrn_measurement_device 'four-circle diffractometer'
_diffrn_measurement_device_type 'Rigaku XtaLAB Synergy-R'
_diffrn_measurement_method '\w scans'
_diffrn_orient_matrix_type
;
 CrysAlisPro convention (1999,Acta A55,543-557)
;
_diffrn_orient_matrix_UB_11 -0.0349992000
_diffrn_orient_matrix_UB_12 -0.1528292000
_diffrn_orient_matrix_UB_13 -0.0336974000
_diffrn_orient_matrix_UB_21 0.0249303000
_diffrn_orient_matrix_UB_22 0.0455728000
_diffrn_orient_matrix_UB_23 -0.0802852000
_diffrn_orient_matrix_UB_31 0.0741405000
_diffrn_orient_matrix_UB_32 -0.0876952000
_diffrn_orient_matrix_UB_33 0.0169740000
_diffrn_radiation_monochromator 'multi-layer mirror'
_diffrn_radiation_probe x-ray
_diffrn_radiation_type CuK\a
_diffrn_radiation_wavelength 1.54184
_diffrn_radiation_xray_symbol K-L~2,3~
_diffrn_reflns_av_R_equivalents 0.0228
_diffrn_reflns_av_unetI/netI 0.0191
_diffrn_reflns_Laue_measured_fraction_full 1.000
_diffrn_reflns_Laue_measured_fraction_max 0.995
_diffrn_reflns_limit_h_max 22
_diffrn_reflns_limit_h_min -20
_diffrn_reflns_limit_k_max 10
_diffrn_reflns_limit_k_min -10
_diffrn_reflns_limit_l_max 21
_diffrn_reflns_limit_l_min -20
_diffrn_reflns_number 28964
_diffrn_reflns_point_group_measured_fraction_full 1.000
_diffrn_reflns_point_group_measured_fraction_max 0.995
_diffrn_reflns_theta_full 67.684
_diffrn_reflns_theta_max 75.369
_diffrn_reflns_theta_min 4.921
_diffrn_source 'rotating-anode X-ray tube'
_diffrn_source_type 'PhotonJet-R X-ray Source'
_exptl_absorpt_coefficient_mu 1.182
_exptl_absorpt_correction_T_max 1.000
_exptl_absorpt_correction_T_min 0.906
_exptl_absorpt_correction_type gaussian
_exptl_absorpt_process_details
;
 CrysAlisPro 1.171.41.112a (Rigaku Oxford Diffraction, 2021) Numerical 
 absorption correction based on gaussian integration over a multifaceted 
 crystal model Empirical absorption correction using spherical harmonics, 
 implemented in SCALE3 ABSPACK scaling algorithm.
;
_exptl_crystal_colour orange
_exptl_crystal_density_diffrn 1.123
_exptl_crystal_description block
_exptl_crystal_F_000 976
_exptl_crystal_preparation
;
 Crystalls were grown from saturated solution of Hexane at -30 \%C. For data 
 collection the crystal was immersed in a film of perfluoropolyether oil, 
 mounted on a polyimide loop and transferred to stream of cold nitrogen 
 (Oxford Cryostream 800).
;
_exptl_crystal_size_max 0.100
_exptl_crystal_size_mid 0.080
_exptl_crystal_size_min 0.080
_refine_diff_density_max 0.282
_refine_diff_density_min -0.266
_refine_diff_density_rms 0.039
_refine_ls_extinction_method none
_refine_ls_goodness_of_fit_ref 1.049
_refine_ls_hydrogen_treatment constr
_refine_ls_matrix_type full
_refine_ls_number_parameters 300
_refine_ls_number_reflns 5457
_refine_ls_number_restraints 0
_refine_ls_restrained_S_all 1.049
_refine_ls_R_factor_all 0.0406
_refine_ls_R_factor_gt 0.0373
_refine_ls_shift/su_max 0.001
_refine_ls_shift/su_mean 0.000
_refine_ls_structure_factor_coef Fsqd
_refine_ls_weighting_details
;
 w=1/[\s^2^(Fo^2^)+(0.0524P)^2^+0.9437P] where P=(Fo^2^+2Fc^2^)/3
;
_refine_ls_weighting_scheme calc
_refine_ls_wR_factor_gt 0.0994
_refine_ls_wR_factor_ref 0.1016
_reflns_Friedel_coverage 0.000
_reflns_number_gt 4961
_reflns_number_total 5457
_reflns_threshold_expression 'I > 2\s(I)'
_cod_data_source_file d5sc00154d2.cif
_cod_data_source_block 1-S
_cod_depositor_comments 'Adding full bibliography for 1574010--1574019.cif.'
_cod_original_sg_symbol_H-M 'P 21/c'
_cod_database_code 1574016
_shelx_shelxl_version_number 2018/3
_shelx_space_group_comment
;
 The symmetry employed for this shelxl refinement is uniquely defined by the 
 following loop, which should always be used as a source of symmetry 
 information in preference to the above space-group names. They are only 
 intended as comments.
;
_shelx_estimated_absorpt_t_min 0.891
_shelx_estimated_absorpt_t_max 0.911

loop_
_space_group_symop_operation_xyz
'x, y, z'
'-x, y+1/2, -z+1/2'
'-x, -y, -z'
'x, -y-1/2, z-1/2'

loop_
_atom_site_label
_atom_site_type_symbol
_atom_site_fract_x
_atom_site_fract_y
_atom_site_fract_z
_atom_site_U_iso_or_equiv
_atom_site_adp_type
_atom_site_occupancy
_atom_site_site_symmetry_order
_atom_site_calc_flag
_atom_site_refinement_flags_posn
_atom_site_refinement_flags_adp
_atom_site_refinement_flags_occupancy
_atom_site_disorder_assembly
_atom_site_disorder_group
S001 S 0.27560(2) 0.61533(4) 0.28451(2) 0.03106(10) Uani 1 1 d . . . . .
B1 B 0.22070(8) 0.67976(17) 0.35697(8) 0.0234(3) Uani 1 1 d . . . . .
N002 N 0.29354(5) 0.94267(12) 0.39152(5) 0.0203(2) Uani 1 1 d . . . . .
C003 C 0.34027(6) 0.88023(13) 0.45596(7) 0.0205(2) Uani 1 1 d . . . . .
C004 C 0.23484(6) 0.86784(14) 0.36146(6) 0.0214(2) Uani 1 1 d . . . . .
C005 C 0.31570(6) 0.90936(14) 0.52986(7) 0.0211(2) Uani 1 1 d . . . . .
C006 C 0.17642(6) 0.50831(14) 0.47051(7) 0.0226(2) Uani 1 1 d . . . . .
C007 C 0.40518(6) 0.79263(14) 0.44442(7) 0.0236(2) Uani 1 1 d . . . . .
C008 C 0.35487(7) 0.83908(15) 0.59262(7) 0.0249(3) Uani 1 1 d . . . . .
H008 H 0.338939 0.855722 0.643084 0.030 Uiso 1 1 calc R U . . .
C009 C 0.16139(6) 0.57190(14) 0.39656(7) 0.0235(2) Uani 1 1 d . . . . .
C00A C 0.24829(6) 1.01088(14) 0.54595(7) 0.0223(2) Uani 1 1 d . . . . .
H00A H 0.232641 1.068494 0.497505 0.027 Uiso 1 1 calc R U . . .
C00B C 0.24856(7) 0.54180(15) 0.51614(7) 0.0251(3) Uani 1 1 d . . . . .
H00B H 0.283458 0.592836 0.482800 0.038 Uiso 1 1 calc R U . . .
H00C H 0.270011 0.442397 0.535949 0.038 Uiso 1 1 calc R U . . .
H00D H 0.239041 0.611924 0.559295 0.038 Uiso 1 1 calc R U . . .
C00C C 0.30353(7) 1.10735(14) 0.35712(7) 0.0247(3) Uani 1 1 d . . . . .
C00D C 0.12619(7) 0.40501(15) 0.50288(8) 0.0272(3) Uani 1 1 d . . . . .
H00E H 0.137114 0.366424 0.553553 0.033 Uiso 1 1 calc R U . . .
C00E C 0.26850(7) 1.13435(15) 0.60839(7) 0.0271(3) Uani 1 1 d . . . . .
H00F H 0.311544 1.195737 0.593581 0.041 Uiso 1 1 calc R U . . .
H00G H 0.280704 1.080801 0.657443 0.041 Uiso 1 1 calc R U . . .
H00H H 0.226133 1.205286 0.613974 0.041 Uiso 1 1 calc R U . . .
C00F C 0.18326(7) 0.98696(15) 0.31836(7) 0.0259(3) Uani 1 1 d . . . . .
C00G C 0.43920(7) 0.77481(15) 0.36700(8) 0.0276(3) Uani 1 1 d . . . . .
H00I H 0.401924 0.810281 0.325738 0.033 Uiso 1 1 calc R U . . .
C00H C 0.41649(7) 0.74567(15) 0.58226(8) 0.0285(3) Uani 1 1 d . . . . .
H00J H 0.441467 0.695467 0.625224 0.034 Uiso 1 1 calc R U . . .
C00I C 0.44177(7) 0.72531(15) 0.50936(8) 0.0281(3) Uani 1 1 d . . . . .
H00K H 0.485193 0.663860 0.503318 0.034 Uiso 1 1 calc R U . . .
C00J C 0.06097(7) 0.35726(15) 0.46329(9) 0.0305(3) Uani 1 1 d . . . . .
C00K C 0.22223(7) 1.14681(15) 0.33496(7) 0.0270(3) Uani 1 1 d . . . . .
H00L H 0.218498 1.215123 0.288711 0.032 Uiso 1 1 calc R U . . .
H00M H 0.199212 1.202373 0.377644 0.032 Uiso 1 1 calc R U . . .
C00L C 0.10846(7) 0.98100(17) 0.35716(8) 0.0297(3) Uani 1 1 d . . . . .
H00N H 0.075676 1.064594 0.335898 0.045 Uiso 1 1 calc R U . . .
H00O H 0.117206 0.996718 0.412757 0.045 Uiso 1 1 calc R U . . .
H00P H 0.084955 0.877914 0.347490 0.045 Uiso 1 1 calc R U . . .
C00M C 0.18225(7) 0.91158(16) 0.56948(8) 0.0284(3) Uani 1 1 d . . . . .
H00Q H 0.140015 0.981073 0.578148 0.043 Uiso 1 1 calc R U . . .
H00R H 0.196251 0.853856 0.616959 0.043 Uiso 1 1 calc R U . . .
H00S H 0.168218 0.836245 0.528392 0.043 Uiso 1 1 calc R U . . .
C00N C 0.34089(7) 1.22172(15) 0.41416(8) 0.0305(3) Uani 1 1 d . . . . .
H00T H 0.391491 1.185143 0.428290 0.046 Uiso 1 1 calc R U . . .
H00U H 0.312351 1.227178 0.460357 0.046 Uiso 1 1 calc R U . . .
H00V H 0.342982 1.326784 0.390712 0.046 Uiso 1 1 calc R U . . .
C00O C 0.09570(7) 0.51899(16) 0.35498(8) 0.0298(3) Uani 1 1 d . . . . .
C00P C 0.46183(8) 0.60451(16) 0.34992(9) 0.0353(3) Uani 1 1 d . . . . .
H00W H 0.478103 0.597808 0.297240 0.053 Uiso 1 1 calc R U . . .
H00X H 0.419181 0.534278 0.355329 0.053 Uiso 1 1 calc R U . . .
H00Y H 0.502693 0.572482 0.386259 0.053 Uiso 1 1 calc R U . . .
C00Q C 0.34934(8) 1.09499(17) 0.28572(8) 0.0326(3) Uani 1 1 d . . . . .
H00Z H 0.330275 1.007895 0.253111 0.049 Uiso 1 1 calc R U . . .
H010 H 0.401572 1.075029 0.301767 0.049 Uiso 1 1 calc R U . . .
H011 H 0.345438 1.194135 0.256674 0.049 Uiso 1 1 calc R U . . .
C00R C 0.04754(7) 0.41462(16) 0.38923(9) 0.0330(3) Uani 1 1 d . . . . .
H012 H 0.003760 0.381561 0.360578 0.040 Uiso 1 1 calc R U . . .
C00S C 0.16971(8) 0.95515(18) 0.23166(7) 0.0351(3) Uani 1 1 d . . . . .
H013 H 0.135793 1.035266 0.208986 0.053 Uiso 1 1 calc R U . . .
H014 H 0.147586 0.850149 0.223932 0.053 Uiso 1 1 calc R U . . .
H015 H 0.217130 0.959773 0.206807 0.053 Uiso 1 1 calc R U . . .
C00T C 0.00756(8) 0.24567(18) 0.49900(11) 0.0404(4) Uani 1 1 d . . . . .
H016 H -0.037280 0.303490 0.511643 0.061 Uiso 1 1 calc R U . . .
H017 H 0.031268 0.200143 0.546059 0.061 Uiso 1 1 calc R U . . .
H018 H -0.006035 0.160825 0.462517 0.061 Uiso 1 1 calc R U . . .
C00U C 0.50784(8) 0.88224(18) 0.36563(10) 0.0382(3) Uani 1 1 d . . . . .
H019 H 0.527623 0.879062 0.314359 0.057 Uiso 1 1 calc R U . . .
H01A H 0.545972 0.845342 0.403960 0.057 Uiso 1 1 calc R U . . .
H01B H 0.493731 0.990888 0.377700 0.057 Uiso 1 1 calc R U . . .
C00V C 0.07645(9) 0.5671(2) 0.27261(9) 0.0423(4) Uani 1 1 d . . . . .
H01C H 0.122016 0.572815 0.244557 0.063 Uiso 1 1 calc R U . . .
H01D H 0.052201 0.670793 0.271752 0.063 Uiso 1 1 calc R U . . .
H01E H 0.042645 0.488890 0.248096 0.063 Uiso 1 1 calc R U . . .

loop_
_atom_site_aniso_label
_atom_site_aniso_U_11
_atom_site_aniso_U_22
_atom_site_aniso_U_33
_atom_site_aniso_U_23
_atom_site_aniso_U_13
_atom_site_aniso_U_12
S001 0.03534(18) 0.03316(18) 0.02534(17) -0.00714(12) 0.00738(13) -0.00436(13)
B1 0.0228(6) 0.0261(7) 0.0210(6) -0.0002(5) -0.0031(5) -0.0016(5)
N002 0.0198(5) 0.0209(5) 0.0204(5) 0.0018(4) 0.0027(4) 0.0000(4)
C003 0.0183(5) 0.0195(5) 0.0236(6) 0.0006(4) -0.0005(4) -0.0024(4)
C004 0.0209(5) 0.0270(6) 0.0165(5) -0.0004(4) 0.0033(4) 0.0000(5)
C005 0.0186(5) 0.0201(5) 0.0245(6) -0.0003(4) -0.0002(4) -0.0016(4)
C006 0.0205(5) 0.0197(5) 0.0281(6) -0.0017(4) 0.0045(4) 0.0008(4)
C007 0.0189(5) 0.0208(6) 0.0311(6) -0.0020(5) 0.0021(4) -0.0025(4)
C008 0.0256(6) 0.0247(6) 0.0240(6) -0.0012(5) -0.0024(5) 0.0004(5)
C009 0.0209(5) 0.0221(6) 0.0274(6) -0.0030(5) 0.0014(4) -0.0008(5)
C00A 0.0218(5) 0.0231(6) 0.0221(5) 0.0003(4) 0.0010(4) 0.0023(5)
C00B 0.0259(6) 0.0232(6) 0.0262(6) 0.0025(5) 0.0004(5) -0.0007(5)
C00C 0.0266(6) 0.0212(6) 0.0265(6) 0.0053(5) 0.0032(5) -0.0006(5)
C00D 0.0244(6) 0.0223(6) 0.0354(7) 0.0026(5) 0.0071(5) 0.0012(5)
C00E 0.0320(6) 0.0241(6) 0.0250(6) -0.0009(5) -0.0002(5) 0.0038(5)
C00F 0.0258(6) 0.0282(6) 0.0234(6) 0.0029(5) -0.0015(5) 0.0018(5)
C00G 0.0227(6) 0.0252(6) 0.0356(7) -0.0002(5) 0.0084(5) 0.0001(5)
C00H 0.0268(6) 0.0261(6) 0.0315(7) -0.0001(5) -0.0074(5) 0.0025(5)
C00I 0.0201(6) 0.0250(6) 0.0389(7) -0.0021(5) -0.0026(5) 0.0032(5)
C00J 0.0210(6) 0.0214(6) 0.0500(8) -0.0010(6) 0.0089(5) -0.0006(5)
C00K 0.0283(6) 0.0260(6) 0.0265(6) 0.0052(5) -0.0001(5) 0.0022(5)
C00L 0.0218(6) 0.0343(7) 0.0326(7) 0.0021(5) -0.0021(5) 0.0028(5)
C00M 0.0237(6) 0.0302(6) 0.0316(7) 0.0000(5) 0.0050(5) 0.0016(5)
C00N 0.0308(6) 0.0231(6) 0.0376(7) 0.0024(5) 0.0010(5) -0.0047(5)
C00O 0.0241(6) 0.0278(6) 0.0370(7) -0.0023(5) -0.0034(5) -0.0017(5)
C00P 0.0362(7) 0.0295(7) 0.0413(8) -0.0021(6) 0.0130(6) 0.0047(6)
C00Q 0.0332(7) 0.0327(7) 0.0327(7) 0.0090(6) 0.0095(5) -0.0014(6)
C00R 0.0205(6) 0.0278(6) 0.0502(8) -0.0047(6) -0.0018(5) -0.0035(5)
C00S 0.0407(8) 0.0400(8) 0.0235(6) 0.0035(6) -0.0057(5) 0.0008(6)
C00T 0.0256(7) 0.0284(7) 0.0687(10) 0.0032(7) 0.0142(6) -0.0024(6)
C00U 0.0248(6) 0.0359(8) 0.0548(9) 0.0046(6) 0.0108(6) -0.0034(6)
C00V 0.0375(8) 0.0466(9) 0.0408(8) -0.0004(7) -0.0144(6) -0.0113(7)

loop_
_atom_type_symbol
_atom_type_description
_atom_type_scat_dispersion_real
_atom_type_scat_dispersion_imag
_atom_type_scat_source
C C 0.0181 0.0091 'International Tables Vol C Tables 4.2.6.8 and 6.1.1.4'
H H 0.0000 0.0000 'International Tables Vol C Tables 4.2.6.8 and 6.1.1.4'
B B 0.0090 0.0039 'International Tables Vol C Tables 4.2.6.8 and 6.1.1.4'
N N 0.0311 0.0180 'International Tables Vol C Tables 4.2.6.8 and 6.1.1.4'
S S 0.3331 0.5567 'International Tables Vol C Tables 4.2.6.8 and 6.1.1.4'

loop_
_exptl_crystal_face_index_h
_exptl_crystal_face_index_k
_exptl_crystal_face_index_l
_exptl_crystal_face_perp_dist
0 0 -1 0.0261
0 0 1 0.0635
-2 1 2 0.0668
-1 0 -1 0.0428
1 0 1 0.0454
-2 1 1 0.0636
2 -1 -1 0.0417
-1 -1 -2 0.0359
1 1 2 0.0634
2 0 1 0.0422
1 -1 -1 0.0357
-2 0 -1 0.0443
-1 -2 -1 0.0274
1 2 1 0.0527
-2 -1 2 0.0488
0 1 -1 0.0466
1 -1 1 0.0495
-1 0 2 0.0581
-1 2 2 0.0555
0 1 -2 0.0340
-2 1 0 0.0554
-2 0 1 0.0558
2 0 -1 0.0259

loop_
_geom_angle_atom_site_label_1
_geom_angle_atom_site_label_2
_geom_angle_atom_site_label_3
_geom_angle
_geom_angle_site_symmetry_1
_geom_angle_site_symmetry_3
_geom_angle_publ_flag
C009 B1 C004 130.76(11) . . ?
C009 B1 S001 124.01(10) . . ?
C004 B1 S001 104.50(9) . . ?
C004 N002 C003 123.02(10) . . ?
C004 N002 C00C 113.14(9) . . ?
C003 N002 C00C 123.61(9) . . ?
C005 C003 C007 122.05(11) . . ?
C005 C003 N002 116.15(10) . . ?
C007 C003 N002 121.78(11) . . ?
N002 C004 C00F 109.11(10) . . ?
N002 C004 B1 128.00(11) . . ?
C00F C004 B1 122.33(10) . . ?
C008 C005 C003 117.94(11) . . ?
C008 C005 C00A 117.83(11) . . ?
C003 C005 C00A 124.22(10) . . ?
C00D C006 C009 120.85(11) . . ?
C00D C006 C00B 117.53(11) . . ?
C009 C006 C00B 121.55(11) . . ?
C00I C007 C003 117.13(11) . . ?
C00I C007 C00G 118.78(11) . . ?
C003 C007 C00G 124.01(11) . . ?
C00H C008 C005 120.91(12) . . ?
C00H C008 H008 119.5 . . ?
C005 C008 H008 119.5 . . ?
C006 C009 C00O 117.06(11) . . ?
C006 C009 B1 121.14(10) . . ?
C00O C009 B1 121.29(11) . . ?
C005 C00A C00M 112.23(10) . . ?
C005 C00A C00E 110.77(10) . . ?
C00M C00A C00E 109.88(10) . . ?
C005 C00A H00A 107.9 . . ?
C00M C00A H00A 107.9 . . ?
C00E C00A H00A 107.9 . . ?
C006 C00B H00B 109.5 . . ?
C006 C00B H00C 109.5 . . ?
H00B C00B H00C 109.5 . . ?
C006 C00B H00D 109.5 . . ?
H00B C00B H00D 109.5 . . ?
H00C C00B H00D 109.5 . . ?
C00N C00C C00K 114.05(11) . . ?
C00N C00C N002 112.53(10) . . ?
C00K C00C N002 99.49(9) . . ?
C00N C00C C00Q 109.56(11) . . ?
C00K C00C C00Q 111.27(10) . . ?
N002 C00C C00Q 109.59(10) . . ?
C00J C00D C006 122.04(12) . . ?
C00J C00D H00E 119.0 . . ?
C006 C00D H00E 119.0 . . ?
C00A C00E H00F 109.5 . . ?
C00A C00E H00G 109.5 . . ?
H00F C00E H00G 109.5 . . ?
C00A C00E H00H 109.5 . . ?
H00F C00E H00H 109.5 . . ?
H00G C00E H00H 109.5 . . ?
C004 C00F C00S 114.88(11) . . ?
C004 C00F C00L 106.47(10) . . ?
C00S C00F C00L 109.33(11) . . ?
C004 C00F C00K 103.21(9) . . ?
C00S C00F C00K 112.42(11) . . ?
C00L C00F C00K 110.23(11) . . ?
C007 C00G C00P 113.02(11) . . ?
C007 C00G C00U 108.74(11) . . ?
C00P C00G C00U 109.31(11) . . ?
C007 C00G H00I 108.6 . . ?
C00P C00G H00I 108.6 . . ?
C00U C00G H00I 108.6 . . ?
C008 C00H C00I 120.01(12) . . ?
C008 C00H H00J 120.0 . . ?
C00I C00H H00J 120.0 . . ?
C00H C00I C007 121.76(11) . . ?
C00H C00I H00K 119.1 . . ?
C007 C00I H00K 119.1 . . ?
C00R C00J C00D 117.20(12) . . ?
C00R C00J C00T 121.47(13) . . ?
C00D C00J C00T 121.33(14) . . ?
C00C C00K C00F 105.89(10) . . ?
C00C C00K H00L 110.6 . . ?
C00F C00K H00L 110.6 . . ?
C00C C00K H00M 110.6 . . ?
C00F C00K H00M 110.6 . . ?
H00L C00K H00M 108.7 . . ?
C00F C00L H00N 109.5 . . ?
C00F C00L H00O 109.5 . . ?
H00N C00L H00O 109.5 . . ?
C00F C00L H00P 109.5 . . ?
H00N C00L H00P 109.5 . . ?
H00O C00L H00P 109.5 . . ?
C00A C00M H00Q 109.5 . . ?
C00A C00M H00R 109.5 . . ?
H00Q C00M H00R 109.5 . . ?
C00A C00M H00S 109.5 . . ?
H00Q C00M H00S 109.5 . . ?
H00R C00M H00S 109.5 . . ?
C00C C00N H00T 109.5 . . ?
C00C C00N H00U 109.5 . . ?
H00T C00N H00U 109.5 . . ?
C00C C00N H00V 109.5 . . ?
H00T C00N H00V 109.5 . . ?
H00U C00N H00V 109.5 . . ?
C00R C00O C009 120.07(12) . . ?
C00R C00O C00V 117.50(12) . . ?
C009 C00O C00V 122.39(12) . . ?
C00G C00P H00W 109.5 . . ?
C00G C00P H00X 109.5 . . ?
H00W C00P H00X 109.5 . . ?
C00G C00P H00Y 109.5 . . ?
H00W C00P H00Y 109.5 . . ?
H00X C00P H00Y 109.5 . . ?
C00C C00Q H00Z 109.5 . . ?
C00C C00Q H010 109.5 . . ?
H00Z C00Q H010 109.5 . . ?
C00C C00Q H011 109.5 . . ?
H00Z C00Q H011 109.5 . . ?
H010 C00Q H011 109.5 . . ?
C00J C00R C00O 122.68(12) . . ?
C00J C00R H012 118.7 . . ?
C00O C00R H012 118.7 . . ?
C00F C00S H013 109.5 . . ?
C00F C00S H014 109.5 . . ?
H013 C00S H014 109.5 . . ?
C00F C00S H015 109.5 . . ?
H013 C00S H015 109.5 . . ?
H014 C00S H015 109.5 . . ?
C00J C00T H016 109.5 . . ?
C00J C00T H017 109.5 . . ?
H016 C00T H017 109.5 . . ?
C00J C00T H018 109.5 . . ?
H016 C00T H018 109.5 . . ?
H017 C00T H018 109.5 . . ?
C00G C00U H019 109.5 . . ?
C00G C00U H01A 109.5 . . ?
H019 C00U H01A 109.5 . . ?
C00G C00U H01B 109.5 . . ?
H019 C00U H01B 109.5 . . ?
H01A C00U H01B 109.5 . . ?
C00O C00V H01C 109.5 . . ?
C00O C00V H01D 109.5 . . ?
H01C C00V H01D 109.5 . . ?
C00O C00V H01E 109.5 . . ?
H01C C00V H01E 109.5 . . ?
H01D C00V H01E 109.5 . . ?

loop_
_geom_bond_atom_site_label_1
_geom_bond_atom_site_label_2
_geom_bond_distance
_geom_bond_site_symmetry_2
_geom_bond_publ_flag
S001 B1 1.7346(15) . ?
B1 C009 1.5919(18) . ?
B1 C004 1.6132(18) . ?
N002 C004 1.3143(15) . ?
N002 C003 1.4611(14) . ?
N002 C00C 1.5316(15) . ?
C003 C005 1.4057(17) . ?
C003 C007 1.4083(16) . ?
C004 C00F 1.5362(17) . ?
C005 C008 1.3978(17) . ?
C005 C00A 1.5264(16) . ?
C006 C00D 1.3996(17) . ?
C006 C009 1.4064(17) . ?
C006 C00B 1.5091(16) . ?
C007 C00I 1.3959(18) . ?
C007 C00G 1.5195(17) . ?
C008 C00H 1.3826(18) . ?
C008 H008 0.9500 . ?
C009 C00O 1.4224(17) . ?
C00A C00M 1.5312(17) . ?
C00A C00E 1.5357(17) . ?
C00A H00A 1.0000 . ?
C00B H00B 0.9800 . ?
C00B H00C 0.9800 . ?
C00B H00D 0.9800 . ?
C00C C00N 1.5155(18) . ?
C00C C00K 1.5289(17) . ?
C00C C00Q 1.5342(18) . ?
C00D C00J 1.3866(19) . ?
C00D H00E 0.9500 . ?
C00E H00F 0.9800 . ?
C00E H00G 0.9800 . ?
C00E H00H 0.9800 . ?
C00F C00S 1.5378(17) . ?
C00F C00L 1.5422(17) . ?
C00F C00K 1.5436(18) . ?
C00G C00P 1.5317(18) . ?
C00G C00U 1.5357(18) . ?
C00G H00I 1.0000 . ?
C00H C00I 1.3831(19) . ?
C00H H00J 0.9500 . ?
C00I H00K 0.9500 . ?
C00J C00R 1.385(2) . ?
C00J C00T 1.5076(18) . ?
C00K H00L 0.9900 . ?
C00K H00M 0.9900 . ?
C00L H00N 0.9800 . ?
C00L H00O 0.9800 . ?
C00L H00P 0.9800 . ?
C00M H00Q 0.9800 . ?
C00M H00R 0.9800 . ?
C00M H00S 0.9800 . ?
C00N H00T 0.9800 . ?
C00N H00U 0.9800 . ?
C00N H00V 0.9800 . ?
C00O C00R 1.3956(19) . ?
C00O C00V 1.511(2) . ?
C00P H00W 0.9800 . ?
C00P H00X 0.9800 . ?
C00P H00Y 0.9800 . ?
C00Q H00Z 0.9800 . ?
C00Q H010 0.9800 . ?
C00Q H011 0.9800 . ?
C00R H012 0.9500 . ?
C00S H013 0.9800 . ?
C00S H014 0.9800 . ?
C00S H015 0.9800 . ?
C00T H016 0.9800 . ?
C00T H017 0.9800 . ?
C00T H018 0.9800 . ?
C00U H019 0.9800 . ?
C00U H01A 0.9800 . ?
C00U H01B 0.9800 . ?
C00V H01C 0.9800 . ?
C00V H01D 0.9800 . ?
C00V H01E 0.9800 . ?

loop_
_geom_torsion_atom_site_label_1
_geom_torsion_atom_site_label_2
_geom_torsion_atom_site_label_3
_geom_torsion_atom_site_label_4
_geom_torsion
_geom_torsion_site_symmetry_1
_geom_torsion_site_symmetry_2
_geom_torsion_site_symmetry_3
_geom_torsion_site_symmetry_4
_geom_torsion_publ_flag
C004 N002 C003 C005 -83.88(14) . . . . ?
C00C N002 C003 C005 90.32(13) . . . . ?
C004 N002 C003 C007 94.62(14) . . . . ?
C00C N002 C003 C007 -91.18(14) . . . . ?
C003 N002 C004 C00F 158.74(10) . . . . ?
C00C N002 C004 C00F -16.01(13) . . . . ?
C003 N002 C004 B1 -29.84(18) . . . . ?
C00C N002 C004 B1 155.41(11) . . . . ?
C009 B1 C004 N002 114.38(15) . . . . ?
S001 B1 C004 N002 -75.38(13) . . . . ?
C009 B1 C004 C00F -75.22(17) . . . . ?
S001 B1 C004 C00F 95.02(11) . . . . ?
C007 C003 C005 C008 -4.43(17) . . . . ?
N002 C003 C005 C008 174.07(10) . . . . ?
C007 C003 C005 C00A 176.51(11) . . . . ?
N002 C003 C005 C00A -4.99(16) . . . . ?
C005 C003 C007 C00I 4.54(17) . . . . ?
N002 C003 C007 C00I -173.87(11) . . . . ?
C005 C003 C007 C00G -172.21(11) . . . . ?
N002 C003 C007 C00G 9.37(18) . . . . ?
C003 C005 C008 C00H 0.90(18) . . . . ?
C00A C005 C008 C00H -179.98(11) . . . . ?
C00D C006 C009 C00O -3.77(18) . . . . ?
C00B C006 C009 C00O 173.08(11) . . . . ?
C00D C006 C009 B1 -175.67(11) . . . . ?
C00B C006 C009 B1 1.18(18) . . . . ?
C004 B1 C009 C006 -87.73(16) . . . . ?
S001 B1 C009 C006 103.69(13) . . . . ?
C004 B1 C009 C00O 100.71(16) . . . . ?
S001 B1 C009 C00O -67.87(16) . . . . ?
C008 C005 C00A C00M -71.88(14) . . . . ?
C003 C005 C00A C00M 107.19(13) . . . . ?
C008 C005 C00A C00E 51.34(14) . . . . ?
C003 C005 C00A C00E -129.59(12) . . . . ?
C004 N002 C00C C00N 149.76(11) . . . . ?
C003 N002 C00C C00N -24.95(15) . . . . ?
C004 N002 C00C C00K 28.66(12) . . . . ?
C003 N002 C00C C00K -146.06(11) . . . . ?
C004 N002 C00C C00Q -88.08(12) . . . . ?
C003 N002 C00C C00Q 97.21(13) . . . . ?
C009 C006 C00D C00J 1.89(19) . . . . ?
C00B C006 C00D C00J -175.08(12) . . . . ?
N002 C004 C00F C00S 118.95(12) . . . . ?
B1 C004 C00F C00S -53.05(16) . . . . ?
N002 C004 C00F C00L -119.88(11) . . . . ?
B1 C004 C00F C00L 68.12(14) . . . . ?
N002 C004 C00F C00K -3.79(12) . . . . ?
B1 C004 C00F C00K -175.79(11) . . . . ?
C00I C007 C00G C00P 48.58(16) . . . . ?
C003 C007 C00G C00P -134.71(13) . . . . ?
C00I C007 C00G C00U -72.99(14) . . . . ?
C003 C007 C00G C00U 103.71(14) . . . . ?
C005 C008 C00H C00I 2.34(19) . . . . ?
C008 C00H C00I C007 -2.2(2) . . . . ?
C003 C007 C00I C00H -1.17(18) . . . . ?
C00G C007 C00I C00H 175.76(12) . . . . ?
C006 C00D C00J C00R 0.77(19) . . . . ?
C006 C00D C00J C00T 179.89(12) . . . . ?
C00N C00C C00K C00F -148.69(11) . . . . ?
N002 C00C C00K C00F -28.70(12) . . . . ?
C00Q C00C C00K C00F 86.76(12) . . . . ?
C004 C00F C00K C00C 21.40(12) . . . . ?
C00S C00F C00K C00C -102.97(12) . . . . ?
C00L C00F C00K C00C 134.78(11) . . . . ?
C006 C009 C00O C00R 3.12(19) . . . . ?
B1 C009 C00O C00R 175.01(12) . . . . ?
C006 C009 C00O C00V -174.67(13) . . . . ?
B1 C009 C00O C00V -2.8(2) . . . . ?
C00D C00J C00R C00O -1.4(2) . . . . ?
C00T C00J C00R C00O 179.47(13) . . . . ?
C009 C00O C00R C00J -0.6(2) . . . . ?
C00V C00O C00R C00J 177.33(13) . . . . ?
